data_7017261
loop_
_publ_author_name
'Fischmann, Adam J.'
'Spiccia, Leone'

_publ_section_title
;
 Sodium thiosulfonate salts: Molecular and supramolecular structural
 features and solution radiolytic properties.
;
_journal_issue 45
_journal_name_full 'Dalton transactions (Cambridge, England : 2003)'
_journal_page_first 12310
_journal_page_last 12319
_journal_paper_doi 10.1039/c1dt10857c
_journal_volume 40
_journal_year 2011
_chemical_formula_sum 'C6 H8 Na O3.5 S2'
_chemical_formula_weight 223.23
_chemical_name_common 'Sodium benzenethiosulfonate hemitrihydrate'
_chemical_name_systematic
;
?
;
_space_group_IT_number 15
_symmetry_cell_setting monoclinic
_symmetry_space_group_name_Hall '-C 2yc'
_symmetry_space_group_name_H-M 'C 1 2/c 1'
_atom_sites_solution_hydrogens geom
_atom_sites_solution_primary direct
_atom_sites_solution_secondary difmap
_audit_creation_date 2011-05-01T00:56:30-00:00
_audit_creation_method 'WinGX routine CIF_UPDATE'
_cell_angle_alpha 90
_cell_angle_beta 103.873(7)
_cell_angle_gamma 90
_cell_formula_units_Z 8
_cell_length_a 26.688(3)
_cell_length_b 6.4934(8)
_cell_length_c 11.1130(13)
_cell_measurement_reflns_used 96
_cell_measurement_temperature 123(2)
_cell_measurement_theta_max 27.5
_cell_measurement_theta_min 0
_cell_volume 1869.7(4)
_computing_cell_refinement 'Apex II (Bruker, 2005)'
_computing_data_collection 'Apex II (Bruker, 2005)'
_computing_data_reduction 'Apex II (Bruker, 2005)'
_computing_structure_refinement 'SHELXL-97 (Sheldrick, 1997)'
_computing_structure_solution 'SHELXS-97 (Sheldrick, 1990)'
_diffrn_ambient_temperature 123(2)
_diffrn_measured_fraction_theta_full 0.975
_diffrn_measured_fraction_theta_max 0.975
_diffrn_measurement_device_type 'Bruker Apex II'
_diffrn_measurement_method 'Thin Slice Phi/Omega Scans'
_diffrn_radiation_monochromator graphite
_diffrn_radiation_type MoK\a
_diffrn_radiation_wavelength 0.71073
_diffrn_reflns_av_R_equivalents 0.0364
_diffrn_reflns_av_unetI/netI 0.045
_diffrn_reflns_limit_h_max 36
_diffrn_reflns_limit_h_min -34
_diffrn_reflns_limit_k_max 8
_diffrn_reflns_limit_k_min -9
_diffrn_reflns_limit_l_max 15
_diffrn_reflns_limit_l_min -8
_diffrn_reflns_number 8493
_diffrn_reflns_theta_full 29.9
_diffrn_reflns_theta_max 29.9
_diffrn_reflns_theta_min 3.14
_diffrn_standards_decay_% 0.00
_diffrn_standards_number 316
_exptl_absorpt_coefficient_mu 0.585
_exptl_absorpt_correction_type empirical
_exptl_absorpt_process_details SADABS
_exptl_crystal_colour Colourless
_exptl_crystal_density_diffrn 1.586
_exptl_crystal_density_method 'not measured'
_exptl_crystal_description Block
_exptl_crystal_F_000 920
_exptl_crystal_size_max 0.23
_exptl_crystal_size_mid 0.1
_exptl_crystal_size_min 0.05
_refine_diff_density_max 0.429
_refine_diff_density_min -0.396
_refine_diff_density_rms 0.077
_refine_ls_extinction_method none
_refine_ls_goodness_of_fit_ref 1.16
_refine_ls_hydrogen_treatment mixed
_refine_ls_matrix_type full
_refine_ls_number_parameters 146
_refine_ls_number_reflns 2632
_refine_ls_number_restraints 0
_refine_ls_restrained_S_all 1.16
_refine_ls_R_factor_all 0.0489
_refine_ls_R_factor_gt 0.0411
_refine_ls_shift/su_max 0.001
_refine_ls_shift/su_mean 0
_refine_ls_structure_factor_coef Fsqd
_refine_ls_weighting_details 'calc w=1/[\s^2^(Fo^2^)+(0.0127P)^2^+3.3114P] where P=(Fo^2^+2Fc^2^)/3'
_refine_ls_weighting_scheme calc
_refine_ls_wR_factor_gt 0.0731
_refine_ls_wR_factor_ref 0.0771
_reflns_number_gt 2343
_reflns_number_total 2632
_reflns_threshold_expression >2sigma(I)
_cod_data_source_file c1dt10857c.txt
_cod_data_source_block mono1
_cod_original_sg_symbol_H-M C2/c
_cod_original_formula_sum 'C6 H8 Na O3.50 S2'
_cod_database_code 7017261

loop_
_symmetry_equiv_pos_as_xyz
'x, y, z'
'-x, y, -z+1/2'
'x+1/2, y+1/2, z'
'-x+1/2, y+1/2, -z+1/2'
'-x, -y, -z'
'x, -y, z-1/2'
'-x+1/2, -y+1/2, -z'
'x+1/2, -y+1/2, z-1/2'

loop_
_atom_site_label
_atom_site_type_symbol
_atom_site_fract_x
_atom_site_fract_y
_atom_site_fract_z
_atom_site_U_iso_or_equiv
_atom_site_adp_type
_atom_site_occupancy
_atom_site_symmetry_multiplicity
_atom_site_calc_flag
_atom_site_refinement_flags
S1 S 0.38558(2) 0.32458(7) 0.21132(4) 0.01434(12) Uani 1 1 d .
Na1 Na 0.51082(3) -0.23947(12) 0.43765(7) 0.01366(18) Uani 1 1 d .
O1 O 0.43254(5) -0.0437(2) 0.14959(12) 0.0167(3) Uani 1 1 d .
C1 C 0.35996(7) -0.1076(3) 0.26486(17) 0.0122(4) Uani 1 1 d .
S2 S 0.413828(18) 0.04457(7) 0.25152(4) 0.01110(11) Uani 1 1 d .
O2 O 0.45070(5) 0.0386(2) 0.37305(12) 0.0139(3) Uani 1 1 d .
C2 C 0.34792(8) -0.1251(3) 0.37970(18) 0.0153(4) Uani 1 1 d .
H2 H 0.3693(9) -0.064(4) 0.450(2) 0.016(6) Uiso 1 1 d .
C3 C 0.30443(8) -0.2374(3) 0.3893(2) 0.0184(4) Uani 1 1 d .
H3 H 0.2963(9) -0.250(4) 0.469(2) 0.026(7) Uiso 1 1 d .
C4 C 0.27359(9) -0.3289(3) 0.2836(2) 0.0203(5) Uani 1 1 d .
H4 H 0.2440(10) -0.404(4) 0.290(2) 0.028(7) Uiso 1 1 d .
C5 C 0.28670(8) -0.3136(3) 0.17006(19) 0.0191(5) Uani 1 1 d .
H5 H 0.2664(9) -0.385(4) 0.098(2) 0.028(7) Uiso 1 1 d .
C6 C 0.32999(8) -0.2033(3) 0.15943(18) 0.0155(4) Uani 1 1 d .
H6 H 0.3401(8) -0.194(3) 0.086(2) 0.014(6) Uiso 1 1 d .
O1W O 0.44060(6) -0.4613(2) 0.47744(14) 0.0164(3) Uani 1 1 d .
H1W H 0.4235(12) -0.412(5) 0.524(3) 0.048(10) Uiso 1 1 d .
O2W O 0.5 -0.4418(3) 0.25 0.0158(4) Uani 1 2 d S
H2W H 0.4216(11) -0.503(4) 0.413(3) 0.034(8) Uiso 1 1 d .
H3W H 0.4747(10) -0.525(4) 0.237(3) 0.042(9) Uiso 1 1 d .

loop_
_atom_site_aniso_label
_atom_site_aniso_U_11
_atom_site_aniso_U_22
_atom_site_aniso_U_33
_atom_site_aniso_U_23
_atom_site_aniso_U_13
_atom_site_aniso_U_12
S1 0.0161(3) 0.0118(2) 0.0144(2) 0.00158(16) 0.00212(18) 0.00131(18)
Na1 0.0150(4) 0.0118(4) 0.0138(4) 0.0007(3) 0.0028(3) 0.0000(3)
O1 0.0157(7) 0.0221(8) 0.0139(6) -0.0036(5) 0.0065(6) 0.0032(6)
C1 0.0118(9) 0.0103(8) 0.0140(9) 0.0009(6) 0.0022(7) 0.0015(7)
S2 0.0103(2) 0.0121(2) 0.0105(2) -0.00004(16) 0.00183(17) 0.00118(17)
O2 0.0122(7) 0.0159(7) 0.0120(6) 0.0003(5) 0.0000(5) 0.0004(5)
C2 0.0135(10) 0.0164(10) 0.0149(9) 0.0008(7) 0.0015(8) 0.0015(8)
C3 0.0169(10) 0.0175(10) 0.0214(10) 0.0027(8) 0.0062(8) 0.0000(8)
C4 0.0155(11) 0.0159(10) 0.0285(11) 0.0025(8) 0.0031(9) -0.0031(8)
C5 0.0188(11) 0.0145(10) 0.0214(10) -0.0020(7) -0.0006(9) -0.0023(8)
C6 0.0179(11) 0.0131(9) 0.0141(9) -0.0016(7) 0.0014(8) -0.0002(8)
O1W 0.0176(8) 0.0181(7) 0.0132(7) -0.0004(6) 0.0030(6) 0.0026(6)
O2W 0.0164(11) 0.0151(10) 0.0155(9) 0 0.0034(8) 0

loop_
_atom_type_symbol
_atom_type_description
_atom_type_scat_dispersion_real
_atom_type_scat_dispersion_imag
_atom_type_scat_source
C C 0.0033 0.0016 'International Tables Vol C Tables 4.2.6.8 and 6.1.1.4'
H H 0 0 'International Tables Vol C Tables 4.2.6.8 and 6.1.1.4'
O O 0.0106 0.006 'International Tables Vol C Tables 4.2.6.8 and 6.1.1.4'
Na Na 0.0362 0.0249 'International Tables Vol C Tables 4.2.6.8 and 6.1.1.4'
S S 0.1246 0.1234 'International Tables Vol C Tables 4.2.6.8 and 6.1.1.4'

loop_
_geom_angle_atom_site_label_1
_geom_angle_atom_site_label_2
_geom_angle_atom_site_label_3
_geom_angle
_geom_angle_site_symmetry_1
_geom_angle_site_symmetry_3
O1 Na1 O1W 105.03(6) 2_655 5_646
O1 Na1 O2 85.42(6) 2_655 .
O1W Na1 O2 169.38(6) 5_646 .
O1 Na1 O2W 83.93(5) 2_655 .
O1W Na1 O2W 80.85(6) 5_646 .
O2 Na1 O2W 102.51(5) . .
O1 Na1 O2 83.63(5) 2_655 5_656
O1W Na1 O2 91.00(5) 5_646 5_656
O2 Na1 O2 88.24(5) . 5_656
O2W Na1 O2 162.82(5) . 5_656
O1 Na1 O1W 166.38(6) 2_655 .
O1W Na1 O1W 79.64(6) 5_646 .
O2 Na1 O1W 90.61(6) . .
O2W Na1 O1W 84.23(5) . .
O2 Na1 O1W 109.31(6) 5_656 .
S2 O1 Na1 154.69(9) . 2_655
C2 C1 C6 121.40(19) . .
C2 C1 S2 119.32(14) . .
C6 C1 S2 119.27(16) . .
O1 S2 O2 115.13(8) . .
O1 S2 C1 106.26(9) . .
O2 S2 C1 106.57(8) . .
O1 S2 S1 111.60(7) . .
O2 S2 S1 111.54(6) . .
C1 S2 S1 104.92(7) . .
S2 O2 Na1 123.08(8) . .
S2 O2 Na1 144.72(9) . 5_656
Na1 O2 Na1 91.76(5) . 5_656
C1 C2 C3 119.37(18) . .
C1 C2 H2 120.3(14) . .
C3 C2 H2 120.3(14) . .
C4 C3 C2 119.5(2) . .
C4 C3 H3 121.2(15) . .
C2 C3 H3 119.3(15) . .
C5 C4 C3 120.5(2) . .
C5 C4 H4 120.1(15) . .
C3 C4 H4 119.5(15) . .
C6 C5 C4 120.63(19) . .
C6 C5 H5 118.9(15) . .
C4 C5 H5 120.4(15) . .
C5 C6 C1 118.6(2) . .
C5 C6 H6 122.3(14) . .
C1 C6 H6 119.0(14) . .
Na1 O1W Na1 100.36(6) 5_646 .
Na1 O1W H1W 113(2) 5_646 .
Na1 O1W H1W 116(2) . .
Na1 O1W H2W 104(2) 5_646 .
Na1 O1W H2W 112(2) . .
H1W O1W H2W 111(3) . .
Na1 O2W Na1 114.32(9) . 2_655
Na1 O2W H3W 115(2) . .
Na1 O2W H3W 106(2) 2_655 .

loop_
_geom_bond_atom_site_label_1
_geom_bond_atom_site_label_2
_geom_bond_distance
_geom_bond_site_symmetry_2
S1 S2 1.9780(7) .
Na1 O1 2.3547(17) 2_655
Na1 O1W 2.4001(17) 5_646
Na1 O2 2.4077(16) .
Na1 O2W 2.4227(14) .
Na1 O2 2.4791(15) 5_656
Na1 O1W 2.4859(18) .
O1 S2 1.4601(15) .
O1 Na1 2.3547(17) 2_655
C1 C2 1.393(3) .
C1 C6 1.396(2) .
C1 S2 1.780(2) .
S2 O2 1.4685(13) .
O2 Na1 2.4791(15) 5_656
C2 C3 1.396(3) .
C2 H2 0.94(2) .
C3 C4 1.395(3) .
C3 H3 0.96(2) .
C4 C5 1.392(3) .
C4 H4 0.94(3) .
C5 C6 1.388(3) .
C5 H5 0.97(2) .
C6 H6 0.92(2) .
O1W Na1 2.4001(17) 5_646
O1W H1W 0.83(3) .
O1W H2W 0.82(3) .
O2W Na1 2.4227(14) 2_655
O2W H3W 0.85(3) .

loop_
_geom_hbond_atom_site_label_D
_geom_hbond_atom_site_label_H
_geom_hbond_atom_site_label_A
_geom_hbond_distance_DH
_geom_hbond_distance_HA
_geom_hbond_distance_DA
_geom_hbond_angle_DHA
_geom_hbond_site_symmetry_A
O1W H1W S1 0.83(3) 2.59(3) 3.3955(18) 165(3) 6_556
O1W H2W S1 0.82(3) 2.48(3) 3.2792(16) 165(3) 1_545
O2W H3W S1 0.85(3) 2.53(3) 3.3439(11) 163(3) 1_545
